data_4307687
loop_
_publ_author_name
'Luciano Cuesta'
'Miguel A. Huertos'
'Dolores Morales'
'Julio P\'erez'
'Luc\'ia Riera'
'V\'ictor Riera'
'Daniel Miguel'
'Amador Men\'endez-Vel\'azquez'
'Santiago Garc\'ia-Granda'

_publ_contact_author
;    JULIO PEREZ
     Departamento de Quimica Organica e Inorganica 
     IUQOEM - Facultad de Quimica
     Universidad de Oviedo-CSIC
     C/ Julian Claveria s/n
     33006 Oviedo  (ASTURIAS)
     SPAIN
;
_publ_contact_author_email japm@sauron.quimica.uniovi.es
_publ_contact_author_fax +34-85-103446
_publ_contact_author_phone +34-85-102985
_publ_section_title
;
Synthesis, Structure, and Reactivity of Mononuclear Re(I) Oximato Complexes
;
_journal_name_full 'Inorganic Chemistry'
_journal_page_first 2836
_journal_page_last 2845
_journal_paper_doi 10.1021/ic062168c
_journal_volume 46
_journal_year 2007
_chemical_formula_sum 'C24 H21 N4 O4 Re S'
_chemical_formula_weight 647.71
_chemical_name_systematic
; 
 ? 
;
_space_group_IT_number 14
_symmetry_cell_setting monoclinic
_symmetry_space_group_name_Hall '-P 2yn'
_symmetry_space_group_name_H-M 'P 1 21/n 1'
_atom_sites_solution_hydrogens geom
_atom_sites_solution_primary direct
_atom_sites_solution_secondary difmap
_audit_creation_method SHELXL-97
_cell_angle_alpha 90.00
_cell_angle_beta 90.758(14)
_cell_angle_gamma 90.00
_cell_formula_units_Z 4
_cell_length_a 6.559(5)
_cell_length_b 18.448(14)
_cell_length_c 22.006(17)
_cell_measurement_temperature 296(2)
_cell_volume 2663(4)
_computing_cell_refinement 'Bruker SMART'
_computing_data_collection 'Bruker SMART'
_computing_data_reduction 'Bruker SHELXTL'
_computing_molecular_graphics 'Bruker SHELXTL'
_computing_publication_material 'Bruker SHELXTL'
_computing_structure_refinement 'SHELXL-97 (Sheldrick, 1997)'
_computing_structure_solution 'SHELXS-97 (Sheldrick, 1990)'
_diffrn_ambient_temperature 296(2)
_diffrn_measured_fraction_theta_full 0.992
_diffrn_measured_fraction_theta_max 0.992
_diffrn_measurement_device_type 'CCD area detector'
_diffrn_measurement_method 'phi and omega scans'
_diffrn_radiation_monochromator graphite
_diffrn_radiation_source 'fine-focus sealed tube'
_diffrn_radiation_type MoK\a
_diffrn_radiation_wavelength 0.71073
_diffrn_reflns_av_R_equivalents 0.0566
_diffrn_reflns_av_sigmaI/netI 0.0605
_diffrn_reflns_limit_h_max 6
_diffrn_reflns_limit_h_min -7
_diffrn_reflns_limit_k_max 20
_diffrn_reflns_limit_k_min -16
_diffrn_reflns_limit_l_max 24
_diffrn_reflns_limit_l_min -22
_diffrn_reflns_number 11795
_diffrn_reflns_theta_full 23.26
_diffrn_reflns_theta_max 23.26
_diffrn_reflns_theta_min 1.44
_exptl_absorpt_coefficient_mu 4.677
_exptl_absorpt_correction_T_max 1.000000
_exptl_absorpt_correction_T_min 0.650268
_exptl_absorpt_correction_type multi-scan
_exptl_absorpt_process_details SADABS
_exptl_crystal_colour YELLOW
_exptl_crystal_density_diffrn 1.616
_exptl_crystal_density_method 'not measured'
_exptl_crystal_description PLATE
_exptl_crystal_F_000 1264
_exptl_crystal_size_max 0.31
_exptl_crystal_size_mid 0.10
_exptl_crystal_size_min 0.04
_refine_diff_density_max 1.846
_refine_diff_density_min -3.889
_refine_diff_density_rms 0.181
_refine_ls_extinction_coef 0.00020(19)
_refine_ls_extinction_expression Fc^*^=kFc[1+0.001xFc^2^\l^3^/sin(2\q)]^-1/4^
_refine_ls_extinction_method SHELXL
_refine_ls_goodness_of_fit_ref 1.163
_refine_ls_hydrogen_treatment mixed
_refine_ls_matrix_type full
_refine_ls_number_parameters 311
_refine_ls_number_reflns 3800
_refine_ls_number_restraints 0
_refine_ls_restrained_S_all 1.163
_refine_ls_R_factor_all 0.0937
_refine_ls_R_factor_gt 0.0724
_refine_ls_shift/su_max 0.000
_refine_ls_shift/su_mean 0.000
_refine_ls_structure_factor_coef Fsqd
_refine_ls_weighting_details 'calc w=1/[\s^2^(Fo^2^)+(0.0722P)^2^+35.8451P] where P=(Fo^2^+2Fc^2^)/3'
_refine_ls_weighting_scheme calc
_refine_ls_wR_factor_gt 0.1706
_refine_ls_wR_factor_ref 0.1791
_reflns_number_gt 3045
_reflns_number_total 3800
_reflns_threshold_expression >2sigma(I)
_cod_data_source_file ic062168csi20070112_023228_3.cif
_cod_data_source_block Compound_4_(lc38am)
_cod_depositor_comments
;
The following automatic conversions were performed:
'_symmetry_cell_setting' value 'Monoclinic' changed to 'monoclinic'
according to '/home/saulius/struct/CIF-dictionaries/cif_core.dic'
dictionary named 'cif_core.dic' version 2.4.1 from
2010-06-29.

'_exptl_absorpt_correction_type' value 'MULTI-SCAN' changed
to 'multi-scan' according to
'/home/saulius/struct/CIF-dictionaries/cif_core.dic' dictionary named
'cif_core.dic' version 2.4.1 from 2010-06-29.

Automatic conversion script
Id: cif_fix_enum 1527 2010-12-29 10:47:43Z saulius 
;
_cod_database_code 4307687

loop_
_symmetry_equiv_pos_as_xyz
'x, y, z'
'-x+1/2, y+1/2, -z+1/2'
'-x, -y, -z'
'x-1/2, -y-1/2, z-1/2'

loop_
_atom_site_label
_atom_site_type_symbol
_atom_site_fract_x
_atom_site_fract_y
_atom_site_fract_z
_atom_site_U_iso_or_equiv
_atom_site_adp_type
_atom_site_occupancy
_atom_site_symmetry_multiplicity
_atom_site_calc_flag
_atom_site_refinement_flags
_atom_site_disorder_assembly
_atom_site_disorder_group
Re1 Re 0.08481(10) 0.77411(3) 0.10105(3) 0.0418(3) Uani 1 1 d . . .
S1 S 0.2940(6) 0.8258(2) 0.1858(2) 0.0497(11) Uani 1 1 d . . .
N1 N -0.0594(18) 0.7164(6) 0.1768(6) 0.039(3) Uani 1 1 d . . .
N2 N 0.283(2) 0.6814(7) 0.1193(6) 0.050(3) Uani 1 1 d . . .
N3 N 0.168(3) 1.0299(7) 0.1549(8) 0.066(5) Uani 1 1 d . . .
N4 N 0.406(2) 0.9560(8) 0.2260(7) 0.061(4) Uani 1 1 d . . .
C1 C -0.062(2) 0.7253(10) 0.0317(11) 0.056(5) Uani 1 1 d . . .
O1 O -0.149(2) 0.7023(10) -0.0004(6) 0.083(5) Uani 1 1 d . . .
C2 C 0.245(3) 0.8195(9) 0.0387(8) 0.048(4) Uani 1 1 d . . .
O2 O 0.342(2) 0.8450(8) 0.0036(7) 0.086(5) Uani 1 1 d . . .
C3 C -0.100(3) 0.8499(10) 0.0954(7) 0.050(4) Uani 1 1 d . . .
O3 O -0.229(2) 0.8967(9) 0.0927(7) 0.086(4) Uani 1 1 d . . .
C4 C 0.304(2) 0.9198(8) 0.1889(7) 0.036(4) Uani 1 1 d . . .
O4 O 0.1808(19) 0.9504(6) 0.1458(6) 0.063(3) Uani 1 1 d . . .
C5 C 0.207(3) 1.0606(10) 0.1080(9) 0.067(5) Uani 1 1 d . . .
C6 C 0.282(8) 1.0281(19) 0.0534(15) 0.22(3) Uani 1 1 d . . .
H6A H 0.3645 0.9866 0.0638 0.337 Uiso 1 1 calc R . .
H6B H 0.3635 1.0626 0.0319 0.337 Uiso 1 1 calc R . .
H6C H 0.1697 1.0131 0.0282 0.337 Uiso 1 1 calc R . .
C7 C 0.181(4) 1.1412(11) 0.1095(11) 0.095(8) Uani 1 1 d . . .
H7A H 0.2134 1.1588 0.1495 0.142 Uiso 1 1 calc R . .
H7B H 0.0421 1.1532 0.0994 0.142 Uiso 1 1 calc R . .
H7C H 0.2701 1.1632 0.0806 0.142 Uiso 1 1 calc R . .
C11 C -0.230(3) 0.7376(9) 0.2027(8) 0.054(5) Uani 1 1 d . . .
H11 H -0.2995 0.7773 0.1868 0.065 Uiso 1 1 calc R . .
C12 C -0.307(3) 0.7026(10) 0.2525(9) 0.063(5) Uani 1 1 d . . .
H12 H -0.4279 0.7184 0.2696 0.075 Uiso 1 1 calc R . .
C13 C -0.206(3) 0.6451(11) 0.2766(9) 0.070(6) Uani 1 1 d . . .
H13 H -0.2540 0.6214 0.3109 0.084 Uiso 1 1 calc R . .
C14 C -0.032(3) 0.6230(10) 0.2485(8) 0.060(5) Uani 1 1 d . . .
H14 H 0.0388 0.5829 0.2635 0.072 Uiso 1 1 calc R . .
C15 C 0.042(2) 0.6593(8) 0.1985(7) 0.036(4) Uani 1 1 d . . .
C16 C 0.228(2) 0.6381(8) 0.1670(8) 0.046(4) Uani 1 1 d . . .
C17 C 0.349(3) 0.5805(9) 0.1824(9) 0.055(5) Uani 1 1 d . . .
H17 H 0.3149 0.5524 0.2159 0.067 Uiso 1 1 calc R . .
C18 C 0.515(3) 0.5634(10) 0.1507(10) 0.070(6) Uani 1 1 d . . .
H18 H 0.5935 0.5235 0.1617 0.084 Uiso 1 1 calc R . .
C19 C 0.567(3) 0.6051(11) 0.1020(10) 0.069(5) Uani 1 1 d . . .
H19 H 0.6798 0.5937 0.0787 0.082 Uiso 1 1 calc R . .
C20 C 0.450(3) 0.6635(11) 0.0890(9) 0.065(5) Uani 1 1 d . . .
H20 H 0.4877 0.6929 0.0568 0.078 Uiso 1 1 calc R . .
C21 C 0.536(3) 0.9224(9) 0.2694(7) 0.049(4) Uani 1 1 d . . .
C22 C 0.735(3) 0.9108(10) 0.2576(9) 0.062(5) Uani 1 1 d . . .
H22 H 0.7873 0.9240 0.2202 0.074 Uiso 1 1 calc R . .
C23 C 0.861(3) 0.8794(12) 0.3013(10) 0.078(6) Uani 1 1 d . . .
H23 H 0.9971 0.8712 0.2916 0.093 Uiso 1 1 calc R . .
C24 C 0.800(4) 0.8605(12) 0.3556(11) 0.080(6) Uani 1 1 d . . .
C25 C 0.597(4) 0.8748(15) 0.3681(10) 0.102(9) Uani 1 1 d . . .
H25 H 0.5469 0.8630 0.4062 0.122 Uiso 1 1 calc R . .
C26 C 0.471(4) 0.9058(14) 0.3261(11) 0.093(8) Uani 1 1 d . . .
H26 H 0.3367 0.9159 0.3364 0.112 Uiso 1 1 calc R . .
C27 C 0.939(4) 0.827(2) 0.4030(14) 0.145(13) Uani 1 1 d . . .
H27A H 1.0755 0.8446 0.3977 0.218 Uiso 1 1 calc R . .
H27B H 0.9379 0.7752 0.3986 0.218 Uiso 1 1 calc R . .
H27C H 0.8929 0.8397 0.4428 0.218 Uiso 1 1 calc R . .

loop_
_atom_site_aniso_label
_atom_site_aniso_U_11
_atom_site_aniso_U_22
_atom_site_aniso_U_33
_atom_site_aniso_U_23
_atom_site_aniso_U_13
_atom_site_aniso_U_12
Re1 0.0420(4) 0.0410(4) 0.0424(4) 0.0050(3) -0.0028(3) -0.0030(3)
S1 0.049(2) 0.040(2) 0.060(3) 0.009(2) -0.010(2) -0.004(2)
N1 0.034(7) 0.028(7) 0.055(8) -0.002(6) -0.002(6) -0.002(6)
N2 0.048(8) 0.039(8) 0.062(9) -0.004(7) 0.013(7) 0.000(7)
N3 0.104(13) 0.020(7) 0.073(11) 0.007(7) 0.005(10) 0.013(8)
N4 0.069(10) 0.045(9) 0.068(10) 0.007(8) -0.023(8) -0.013(8)
C1 0.030(9) 0.042(10) 0.095(15) -0.013(11) -0.005(9) -0.002(8)
O1 0.075(10) 0.134(15) 0.038(8) -0.011(8) -0.010(7) 0.005(10)
C2 0.051(10) 0.043(10) 0.050(10) -0.006(8) 0.013(8) 0.001(8)
O2 0.102(11) 0.078(10) 0.079(10) 0.015(8) 0.023(9) -0.022(9)
C3 0.072(12) 0.053(11) 0.026(8) 0.006(7) -0.006(8) -0.003(10)
O3 0.072(9) 0.089(11) 0.098(12) 0.011(9) -0.010(8) 0.024(9)
C4 0.031(8) 0.029(8) 0.048(9) 0.006(7) 0.003(7) -0.004(7)
O4 0.076(9) 0.043(7) 0.070(8) 0.003(6) -0.019(7) 0.011(6)
C5 0.101(16) 0.046(11) 0.055(13) 0.001(10) 0.008(11) -0.008(11)
C6 0.45(8) 0.12(3) 0.11(3) 0.02(2) 0.10(4) -0.08(4)
C7 0.13(2) 0.047(12) 0.11(2) 0.018(12) 0.009(16) 0.013(13)
C11 0.081(13) 0.033(9) 0.049(10) 0.009(8) 0.002(9) 0.004(9)
C12 0.057(11) 0.049(11) 0.082(14) 0.002(10) 0.021(10) 0.002(9)
C13 0.076(14) 0.069(13) 0.066(13) 0.026(10) 0.028(11) 0.012(11)
C14 0.069(12) 0.044(10) 0.068(13) 0.018(9) 0.009(10) 0.012(9)
C15 0.029(8) 0.028(8) 0.051(10) 0.005(7) -0.005(7) 0.001(7)
C16 0.037(9) 0.037(9) 0.062(11) 0.009(8) -0.018(8) -0.006(8)
C17 0.058(11) 0.038(10) 0.071(13) 0.007(9) 0.007(10) 0.006(9)
C18 0.071(14) 0.040(11) 0.098(16) 0.013(11) 0.010(12) 0.010(10)
C19 0.047(11) 0.063(13) 0.096(16) -0.009(12) 0.012(10) 0.006(10)
C20 0.054(11) 0.061(12) 0.080(14) 0.006(10) 0.026(10) 0.006(10)
C21 0.059(12) 0.045(10) 0.042(10) -0.006(8) -0.010(8) -0.004(9)
C22 0.073(14) 0.057(12) 0.055(12) -0.007(9) -0.002(10) -0.003(10)
C23 0.056(12) 0.099(17) 0.077(16) -0.020(13) -0.024(12) 0.010(12)
C24 0.090(17) 0.081(15) 0.068(16) -0.001(12) -0.014(13) 0.009(13)
C25 0.094(18) 0.15(2) 0.063(15) 0.052(16) -0.006(13) 0.007(17)
C26 0.073(15) 0.108(19) 0.099(19) 0.045(15) 0.006(13) 0.003(14)
C27 0.13(2) 0.16(3) 0.15(3) 0.04(2) -0.08(2) 0.00(2)

loop_
_atom_type_symbol
_atom_type_description
_atom_type_scat_dispersion_real
_atom_type_scat_dispersion_imag
_atom_type_scat_source
C C 0.0033 0.0016 'International Tables Vol C Tables 4.2.6.8 and 6.1.1.4'
H H 0.0000 0.0000 'International Tables Vol C Tables 4.2.6.8 and 6.1.1.4'
N N 0.0061 0.0033 'International Tables Vol C Tables 4.2.6.8 and 6.1.1.4'
O O 0.0106 0.0060 'International Tables Vol C Tables 4.2.6.8 and 6.1.1.4'
S S 0.1246 0.1234 'International Tables Vol C Tables 4.2.6.8 and 6.1.1.4'
Re Re -1.0185 7.2310 'International Tables Vol C Tables 4.2.6.8 and 6.1.1.4'

loop_
_geom_angle_atom_site_label_1
_geom_angle_atom_site_label_2
_geom_angle_atom_site_label_3
_geom_angle
_geom_angle_site_symmetry_1
_geom_angle_site_symmetry_3
_geom_angle_publ_flag
C3 Re1 C2 89.2(7) . . ?
C3 Re1 C1 89.0(7) . . ?
C2 Re1 C1 85.0(8) . . ?
C3 Re1 N2 172.3(6) . . ?
C2 Re1 N2 98.1(6) . . ?
C1 Re1 N2 93.9(6) . . ?
C3 Re1 N1 97.4(6) . . ?
C2 Re1 N1 172.3(6) . . ?
C1 Re1 N1 98.8(7) . . ?
N2 Re1 N1 75.1(5) . . ?
C3 Re1 S1 96.6(5) . . ?
C2 Re1 S1 93.8(5) . . ?
C1 Re1 S1 174.4(5) . . ?
N2 Re1 S1 80.8(4) . . ?
N1 Re1 S1 81.7(3) . . ?
C4 S1 Re1 115.5(5) . . ?
C11 N1 C15 120.0(14) . . ?
C11 N1 Re1 123.9(10) . . ?
C15 N1 Re1 115.9(10) . . ?
C20 N2 C16 117.9(15) . . ?
C20 N2 Re1 126.4(12) . . ?
C16 N2 Re1 115.7(10) . . ?
C5 N3 O4 109.6(15) . . ?
C4 N4 C21 121.6(14) . . ?
O1 C1 Re1 173.7(18) . . ?
O2 C2 Re1 178.2(17) . . ?
O3 C3 Re1 176.2(16) . . ?
N4 C4 O4 123.0(14) . . ?
N4 C4 S1 125.4(12) . . ?
O4 C4 S1 111.5(11) . . ?
C4 O4 N3 110.5(12) . . ?
N3 C5 C6 127(2) . . ?
N3 C5 C7 114.9(18) . . ?
C6 C5 C7 118(2) . . ?
N1 C11 C12 121.9(16) . . ?
C13 C12 C11 119.8(18) . . ?
C12 C13 C14 117.6(17) . . ?
C13 C14 C15 121.1(16) . . ?
N1 C15 C14 119.5(14) . . ?
N1 C15 C16 117.1(13) . . ?
C14 C15 C16 123.4(14) . . ?
C17 C16 N2 118.9(16) . . ?
C17 C16 C15 125.1(15) . . ?
N2 C16 C15 116.1(13) . . ?
C18 C17 C16 121.9(18) . . ?
C17 C18 C19 119.4(18) . . ?
C20 C19 C18 117.8(18) . . ?
N2 C20 C19 124.1(18) . . ?
C22 C21 C26 117.1(18) . . ?
C22 C21 N4 121.0(17) . . ?
C26 C21 N4 121.7(18) . . ?
C21 C22 C23 120.3(19) . . ?
C24 C23 C22 123(2) . . ?
C23 C24 C25 116(2) . . ?
C23 C24 C27 123(2) . . ?
C25 C24 C27 121(2) . . ?
C26 C25 C24 121(2) . . ?
C21 C26 C25 122(2) . . ?

loop_
_geom_bond_atom_site_label_1
_geom_bond_atom_site_label_2
_geom_bond_distance
_geom_bond_site_symmetry_2
_geom_bond_publ_flag
Re1 C3 1.852(19) . ?
Re1 C2 1.931(18) . ?
Re1 C1 2.01(2) . ?
Re1 N2 2.183(13) . ?
Re1 N1 2.202(13) . ?
Re1 S1 2.490(5) . ?
S1 C4 1.736(14) . ?
N1 C11 1.32(2) . ?
N1 C15 1.331(18) . ?
N2 C20 1.33(2) . ?
N2 C16 1.37(2) . ?
N3 C5 1.21(2) . ?
N3 O4 1.482(17) . ?
N4 C4 1.24(2) . ?
N4 C21 1.41(2) . ?
C1 O1 1.00(2) . ?
C2 O2 1.109(19) . ?
C3 O3 1.21(2) . ?
C4 O4 1.359(18) . ?
C5 C6 1.44(4) . ?
C5 C7 1.50(3) . ?
C11 C12 1.37(2) . ?
C12 C13 1.35(2) . ?
C13 C14 1.37(2) . ?
C14 C15 1.38(2) . ?
C15 C16 1.46(2) . ?
C16 C17 1.37(2) . ?
C17 C18 1.34(2) . ?
C18 C19 1.37(3) . ?
C19 C20 1.35(3) . ?
C21 C22 1.35(2) . ?
C21 C26 1.36(3) . ?
C22 C23 1.39(3) . ?
C23 C24 1.31(3) . ?
C24 C25 1.38(3) . ?
C24 C27 1.51(3) . ?
C25 C26 1.36(3) . ?
